data_7009410
loop_
_publ_author_name
'Goeta, Andr\'es E.'
'Howard, Judith A. K.'
'Maffeo, Davide'
'Puschmann, Horst'
'Williams, J. A. Gareth'
'Yufit, Dimitrii S.'

_publ_section_title
;
 Copper(II) complexes of the isomeric tetraazamacrocyclic ligands 1,11-
 and 1,8-bis(2-pyridylmethyl)-1,4,8,11-tetraazacyclotetradecane and of
 the 1,4,8,11-tetraazacyclotetradecane-5,12-dione analogue at neutral
 and basic pH
;
_journal_issue 12
_journal_name_full 'Journal of the Chemical Society, Dalton Transactions'
_journal_page_first 1873
_journal_paper_doi 10.1039/b000739k
_journal_year 2000
_chemical_formula_sum 'C33 H58 Cl3 Cu2 N9 O21'
_chemical_formula_weight 1155.35
_chemical_name_systematic
; 

 ? 

;
_space_group_IT_number 14
_symmetry_cell_setting monoclinic
_symmetry_space_group_name_Hall '-P 2yn'
_symmetry_space_group_name_H-M 'P 1 21/n 1'
_atom_sites_solution_hydrogens difmap
_atom_sites_solution_primary direct
_atom_sites_solution_secondary difmap
_audit_creation_method SHELXL-97
_cell_angle_alpha 90.00
_cell_angle_beta 97.544(1)
_cell_angle_gamma 90.00
_cell_formula_units_Z 4
_cell_length_a 13.7841(4)
_cell_length_b 21.5077(6)
_cell_length_c 15.9374(4)
_cell_measurement_temperature 120(2)
_cell_volume 4684.0(2)
_computing_cell_refinement 'SMART-NT V5.0 (Bruker, 1998a)'
_computing_data_collection 'SMART-NT V5.0 (Bruker, 1998a)'
_computing_data_reduction 'SAINT-NT V5.0 (Bruker, 1998b)'
_computing_molecular_graphics 'SHELXTL-NT V5.1 (Bruker, 1998c)'
_computing_structure_refinement 'SHELXL-97 (Sheldrick, 1997)'
_computing_structure_solution 'SHELXS-97 (Sheldrick, 1990)'
_diffrn_ambient_temperature 120(2)
_diffrn_measured_fraction_theta_full 0.997
_diffrn_measured_fraction_theta_max 0.997
_diffrn_measurement_device_type 'Bruker SMART-CCD 1K'
_diffrn_measurement_method \w
_diffrn_radiation_monochromator graphite
_diffrn_radiation_source 'fine-focus sealed tube'
_diffrn_radiation_type MoK\a
_diffrn_radiation_wavelength 0.71073
_diffrn_reflns_av_R_equivalents 0.0498
_diffrn_reflns_av_sigmaI/netI 0.0603
_diffrn_reflns_limit_h_max 17
_diffrn_reflns_limit_h_min -17
_diffrn_reflns_limit_k_max 26
_diffrn_reflns_limit_k_min -27
_diffrn_reflns_limit_l_max 18
_diffrn_reflns_limit_l_min -20
_diffrn_reflns_number 31888
_diffrn_reflns_theta_full 27.50
_diffrn_reflns_theta_max 27.50
_diffrn_reflns_theta_min 1.60
_diffrn_standards_decay_% 0
_exptl_absorpt_coefficient_mu 1.168
_exptl_absorpt_correction_T_max 0.8174
_exptl_absorpt_correction_T_min 0.7208
_exptl_absorpt_correction_type multi-scan
_exptl_absorpt_process_details 'SADABS (Sheldrick, 1996 & Blessing, 1995)'
_exptl_crystal_colour blue
_exptl_crystal_density_diffrn 1.638
_exptl_crystal_density_method 'not measured'
_exptl_crystal_description 'irregular prism'
_exptl_crystal_F_000 2404
_exptl_crystal_size_max 0.30
_exptl_crystal_size_mid 0.24
_exptl_crystal_size_min 0.18
_refine_diff_density_max 1.082
_refine_diff_density_min -0.899
_refine_diff_density_rms 0.102
_refine_ls_extinction_method none
_refine_ls_goodness_of_fit_ref 1.036
_refine_ls_hydrogen_treatment mixed
_refine_ls_matrix_type full
_refine_ls_number_parameters 781
_refine_ls_number_reflns 10727
_refine_ls_number_restraints 10
_refine_ls_restrained_S_all 1.036
_refine_ls_R_factor_all 0.0878
_refine_ls_R_factor_gt 0.0531
_refine_ls_shift/su_max 0.094
_refine_ls_shift/su_mean 0.001
_refine_ls_structure_factor_coef Fsqd
_refine_ls_weighting_details 'calc w=1/[\s^2^(Fo^2^)+(0.0700P)^2^+6.4000P] where P=(Fo^2^+2Fc^2^)/3'
_refine_ls_weighting_scheme calc
_refine_ls_wR_factor_gt 0.1272
_refine_ls_wR_factor_ref 0.1434
_reflns_number_gt 7383
_reflns_number_total 10727
_reflns_threshold_expression >2sigma(I)
_cod_data_source_file b000739k.txt
_cod_data_source_block L3
_cod_original_sg_symbol_H-M P2(1)/n
_cod_database_code 7009410

loop_
_symmetry_equiv_pos_as_xyz
'x, y, z'
'-x+1/2, y+1/2, -z+1/2'
'-x, -y, -z'
'x-1/2, -y-1/2, z-1/2'

loop_
_atom_site_label
_atom_site_type_symbol
_atom_site_fract_x
_atom_site_fract_y
_atom_site_fract_z
_atom_site_U_iso_or_equiv
_atom_site_adp_type
_atom_site_occupancy
_atom_site_symmetry_multiplicity
_atom_site_calc_flag
_atom_site_refinement_flags
_atom_site_disorder_assembly
_atom_site_disorder_group
Cu1 Cu 1.11380(3) -0.02855(2) 0.13704(3) 0.01686(12) Uani 1 1 d . . .
Cu2 Cu 0.78395(3) -0.12584(2) 0.30765(3) 0.01886(12) Uani 1 1 d . . .
O1 O 0.7378(2) -0.18286(14) 0.52976(19) 0.0335(7) Uani 1 1 d . . .
O2 O 1.02520(19) -0.08431(12) 0.18606(16) 0.0205(6) Uani 1 1 d . . .
O3 O 1.00726(18) 0.02838(12) 0.09643(16) 0.0200(5) Uani 1 1 d . . .
N1 N 0.8064(2) -0.03706(15) 0.3583(2) 0.0233(7) Uani 1 1 d . . .
N2 N 0.8741(3) -0.14065(19) 0.4865(2) 0.0335(9) Uani 1 1 d . . .
N3 N 0.8116(2) -0.23205(15) 0.3131(2) 0.0224(7) Uani 1 1 d . . .
N4 N 0.9073(2) -0.12447(14) 0.2578(2) 0.0196(7) Uani 1 1 d . . .
N5 N 0.6577(2) -0.12013(15) 0.3559(2) 0.0222(7) Uani 1 1 d . . .
N6 N 0.7049(2) -0.15583(15) 0.1905(2) 0.0209(7) Uani 1 1 d . . .
N7 N 1.2046(2) 0.01736(14) 0.0658(2) 0.0185(6) Uani 1 1 d . . .
N8 N 0.9139(2) 0.09599(15) 0.0145(2) 0.0186(7) Uani 1 1 d . . .
N9 N 1.2266(2) -0.08653(15) 0.1613(2) 0.0204(7) Uani 1 1 d . . .
C1 C 0.8795(3) -0.0337(2) 0.4358(3) 0.0307(10) Uani 1 1 d . . .
C2 C 0.8546(4) -0.0755(2) 0.5070(3) 0.0380(11) Uani 1 1 d . . .
C3 C 0.8162(3) -0.1894(2) 0.5006(3) 0.0320(10) Uani 1 1 d . . .
C4 C 0.8507(3) -0.2515(2) 0.4736(3) 0.0354(11) Uani 1 1 d . . .
C5 C 0.7964(3) -0.2721(2) 0.3874(3) 0.0302(10) Uani 1 1 d . . .
C6 C 0.9167(3) -0.2329(2) 0.2996(3) 0.0281(9) Uani 1 1 d . . .
C7 C 0.9361(3) -0.18710(18) 0.2317(3) 0.0245(9) Uani 1 1 d . . .
C8 C 0.9571(3) -0.07743(17) 0.2338(2) 0.0198(8) Uani 1 1 d . . .
C9 C 0.9392(3) -0.01243(18) 0.2658(3) 0.0240(8) Uani 1 1 d . . .
C10 C 0.8390(3) 0.00286(19) 0.2899(3) 0.0248(8) Uani 1 1 d . . .
C11 C 0.7092(3) -0.0124(2) 0.3753(3) 0.0310(10) Uani 1 1 d . . .
C12 C 0.6359(3) -0.0636(2) 0.3839(3) 0.0270(9) Uani 1 1 d . . .
C13 C 0.5473(4) -0.0517(3) 0.4133(3) 0.0384(11) Uani 1 1 d . . .
C14 C 0.4796(4) -0.0995(3) 0.4144(3) 0.0403(12) Uani 1 1 d . . .
C15 C 0.5022(3) -0.1572(2) 0.3845(3) 0.0329(10) Uani 1 1 d . . .
C16 C 0.5904(3) -0.1659(2) 0.3563(3) 0.0282(9) Uani 1 1 d . . .
C17 C 0.7518(3) -0.2608(2) 0.2379(3) 0.0292(9) Uani 1 1 d . . .
C18 C 0.7094(3) -0.21578(19) 0.1701(3) 0.0252(9) Uani 1 1 d . . .
C19 C 0.6706(3) -0.2372(2) 0.0898(3) 0.0327(10) Uani 1 1 d . . .
C20 C 0.6244(3) -0.1960(3) 0.0318(3) 0.0376(12) Uani 1 1 d . . .
C21 C 0.6157(3) -0.1340(2) 0.0544(3) 0.0308(10) Uani 1 1 d . . .
C22 C 0.6576(3) -0.1154(2) 0.1337(2) 0.0232(8) Uani 1 1 d . . .
C25 C 1.0013(3) 0.07533(16) 0.0488(2) 0.0183(7) Uani 1 1 d . . .
C24 C 1.0894(3) 0.10932(19) 0.0257(3) 0.0213(8) Uani 1 1 d . . .
C23 C 1.1879(3) 0.08638(17) 0.0713(3) 0.0205(8) Uani 1 1 d . . .
C28 C 1.3050(3) 0.0035(2) 0.1105(3) 0.0242(8) Uani 1 1 d . . .
C29 C 1.3107(3) -0.06259(18) 0.1401(2) 0.0211(8) Uani 1 1 d . . .
C30 C 1.3968(3) -0.0975(2) 0.1473(3) 0.0270(9) Uani 1 1 d . . .
C31 C 1.3953(3) -0.1579(2) 0.1768(3) 0.0318(10) Uani 1 1 d . . .
C32 C 1.3085(3) -0.1818(2) 0.1984(3) 0.0313(10) Uani 1 1 d . . .
C33 C 1.2256(3) -0.14518(19) 0.1901(3) 0.0250(8) Uani 1 1 d . . .
C26 C 0.8224(3) 0.07302(18) 0.0411(3) 0.0202(8) Uani 1 1 d . . .
C27 C 1.1965(3) -0.00344(18) -0.0245(2) 0.0195(8) Uani 1 1 d . . .
O1W O 1.1808(2) 0.02424(15) 0.26302(19) 0.0296(7) Uani 1 1 d D . .
Cl1 Cl 0.01813(8) 0.16702(4) 0.25581(7) 0.0285(2) Uani 1 1 d . . .
O11 O -0.0049(3) 0.21573(17) 0.3101(2) 0.0496(9) Uiso 1 1 d . A .
O12 O 0.0852(5) 0.1866(3) 0.2018(4) 0.0687(16) Uiso 0.80 1 d P A 1
O13 O -0.0692(4) 0.1414(2) 0.2070(3) 0.0490(12) Uiso 0.80 1 d P A 1
O14 O 0.0508(4) 0.1144(2) 0.3089(3) 0.0480(11) Uiso 0.80 1 d P A 1
O12' O 0.1261(13) 0.1721(8) 0.2340(12) 0.039(4) Uiso 0.20 1 d P A 2
O13' O -0.0488(11) 0.1642(7) 0.1816(10) 0.028(3) Uiso 0.20 1 d P A 2
O14' O 0.099(2) 0.1310(12) 0.2887(17) 0.078(7) Uiso 0.20 1 d P A 2
Cl2 Cl 0.56501(8) 0.06661(5) 0.14972(8) 0.0363(3) Uani 1 1 d . . .
O21 O 0.5524(5) 0.0251(3) 0.0722(4) 0.0403(16) Uiso 0.50 1 d P B 3
O22 O 0.5247(5) 0.0271(3) 0.2154(4) 0.0329(15) Uiso 0.50 1 d P B 3
O23 O 0.4821(5) 0.1087(3) 0.1483(4) 0.0339(16) Uiso 0.50 1 d P B 3
O24 O 0.6431(5) 0.0973(3) 0.2139(4) 0.0391(15) Uiso 0.50 1 d P B 3
O21' O 0.5969(10) 0.0665(6) 0.0739(8) 0.108(4) Uiso 0.50 1 d P B 4
O22' O 0.5410(8) 0.0111(5) 0.1856(7) 0.080(3) Uiso 0.50 1 d P B 4
O23' O 0.5111(5) 0.1202(3) 0.1313(4) 0.0305(15) Uiso 0.50 1 d P B 4
O24' O 0.6670(5) 0.0753(3) 0.1714(4) 0.0392(15) Uiso 0.50 1 d P B 4
Cl3 Cl 0.83719(8) 0.12237(5) 0.56770(7) 0.0345(2) Uani 1 1 d . . .
O31 O 0.8526(3) 0.0631(2) 0.6091(3) 0.0748(13) Uiso 1 1 d . C .
O32 O 0.9169(4) 0.1292(3) 0.5157(4) 0.0572(14) Uiso 0.70 1 d P C 5
O33 O 0.7499(4) 0.1215(2) 0.5182(3) 0.0500(13) Uiso 0.70 1 d P C 5
O34 O 0.8505(5) 0.1704(3) 0.6304(4) 0.0755(19) Uiso 0.70 1 d P C 5
O32' O 0.9190(10) 0.1547(6) 0.5770(9) 0.058(3) Uiso 0.30 1 d P C 6
O33' O 0.8050(10) 0.1147(6) 0.4724(8) 0.053(3) Uiso 0.30 1 d P C 6
O34' O 0.7558(11) 0.1642(7) 0.5925(9) 0.063(4) Uiso 0.30 1 d P C 6
O2W O 1.0902(2) -0.22103(14) 1.0419(2) 0.0353(7) Uani 1 1 d D . .
O3W O 0.5914(3) 0.22149(19) 0.4442(3) 0.0573(11) Uani 1 1 d . . .
O4W O 0.4623(4) -0.1109(2) 0.6304(3) 0.0803(14) Uani 1 1 d U . .
O5W O 0.6728(8) -0.1103(5) 0.6474(7) 0.059(3) Uiso 0.40 1 d P . .
O5'W O 0.6500(5) -0.0868(3) 0.6215(4) 0.0446(15) Uiso 0.60 1 d P . .
O6W O 0.7032(8) 0.2569(5) 0.6018(7) 0.119(3) Uiso 0.60 1 d P . .
O7W O 0.3480(18) 0.1753(12) 0.2056(17) 0.189(9) Uiso 0.40 1 d P . .
H2N H 0.929(4) -0.154(2) 0.473(3) 0.033(14) Uiso 1 1 d . . .
H8N H 0.913(3) 0.1273(19) -0.004(3) 0.011(11) Uiso 1 1 d . . .
H011 H 0.948(4) -0.051(2) 0.421(3) 0.039(13) Uiso 1 1 d . . .
H012 H 0.886(3) 0.010(2) 0.454(3) 0.019(10) Uiso 1 1 d . . .
H021 H 0.899(4) -0.063(2) 0.558(3) 0.043(14) Uiso 1 1 d . . .
H022 H 0.787(4) -0.069(2) 0.519(3) 0.029(12) Uiso 1 1 d . . .
H41 H 0.922(3) -0.255(2) 0.476(3) 0.027(11) Uiso 1 1 d . . .
H42 H 0.839(3) -0.281(2) 0.517(3) 0.038(13) Uiso 1 1 d . . .
H51 H 0.730(3) -0.2733(19) 0.393(3) 0.024(11) Uiso 1 1 d . . .
H52 H 0.814(3) -0.312(2) 0.379(3) 0.037(13) Uiso 1 1 d . . .
H61 H 0.936(3) -0.273(2) 0.288(3) 0.028(12) Uiso 1 1 d . . .
H62 H 0.955(3) -0.2194(18) 0.353(3) 0.016(10) Uiso 1 1 d . . .
H71 H 1.004(3) -0.1911(17) 0.229(2) 0.013(9) Uiso 1 1 d . . .
H72 H 0.906(4) -0.198(2) 0.181(3) 0.036(13) Uiso 1 1 d . . .
H91 H 0.988(3) -0.0090(17) 0.313(3) 0.011(9) Uiso 1 1 d . . .
H92 H 0.948(3) 0.0165(19) 0.221(3) 0.019(10) Uiso 1 1 d . . .
H101 H 0.840(3) 0.048(2) 0.305(3) 0.033(12) Uiso 1 1 d . . .
H102 H 0.788(3) -0.001(2) 0.242(3) 0.029(12) Uiso 1 1 d . . .
H111 H 0.715(3) 0.013(2) 0.425(3) 0.029(12) Uiso 1 1 d . . .
H112 H 0.683(4) 0.013(2) 0.330(3) 0.041(14) Uiso 1 1 d . . .
H13 H 0.537(4) -0.014(2) 0.431(3) 0.041(14) Uiso 1 1 d . . .
H14 H 0.423(4) -0.093(3) 0.431(4) 0.054(16) Uiso 1 1 d . . .
H15 H 0.461(4) -0.189(2) 0.386(3) 0.043(14) Uiso 1 1 d . . .
H16 H 0.605(3) -0.203(2) 0.334(3) 0.020(11) Uiso 1 1 d . . .
H171 H 0.790(4) -0.288(2) 0.213(3) 0.045(15) Uiso 1 1 d . . .
H172 H 0.697(3) -0.280(2) 0.254(3) 0.028(12) Uiso 1 1 d . . .
H19 H 0.681(4) -0.279(2) 0.082(3) 0.040(14) Uiso 1 1 d . . .
H20 H 0.600(4) -0.209(3) -0.014(4) 0.054(17) Uiso 1 1 d . . .
H21 H 0.582(3) -0.1041(18) 0.017(3) 0.014(10) Uiso 1 1 d . . .
H22 H 0.653(3) -0.068(2) 0.156(3) 0.033(12) Uiso 1 1 d . . .
H231 H 1.244(3) 0.1032(19) 0.052(3) 0.019(10) Uiso 1 1 d . . .
H232 H 1.197(3) 0.0992(18) 0.133(3) 0.015(10) Uiso 1 1 d . . .
H241 H 1.085(3) 0.1088(17) -0.036(3) 0.012(9) Uiso 1 1 d . . .
H242 H 1.082(3) 0.145(2) 0.040(3) 0.026(12) Uiso 1 1 d . . .
H261 H 0.826(3) 0.0780(16) 0.101(3) 0.010(9) Uiso 1 1 d . . .
H262 H 0.769(3) 0.1024(18) 0.012(2) 0.012(9) Uiso 1 1 d . . .
H271 H 1.145(3) 0.0168(18) -0.054(3) 0.015(10) Uiso 1 1 d . . .
H272 H 1.257(3) 0.0071(17) -0.042(2) 0.009(9) Uiso 1 1 d . . .
H281 H 1.317(3) 0.031(2) 0.156(3) 0.030(12) Uiso 1 1 d . . .
H282 H 1.354(3) 0.0096(17) 0.076(2) 0.009(9) Uiso 1 1 d . . .
H30 H 1.450(3) -0.080(2) 0.130(3) 0.030(12) Uiso 1 1 d . . .
H31 H 1.462(3) -0.184(2) 0.180(3) 0.035(12) Uiso 1 1 d . . .
H32 H 1.304(3) -0.221(2) 0.213(3) 0.022(11) Uiso 1 1 d . . .
H33 H 1.163(3) -0.1579(19) 0.205(3) 0.022(11) Uiso 1 1 d . . .
H11W H 1.177(4) -0.0048(15) 0.293(3) 0.037(15) Uiso 1 1 d D . .
H12W H 1.147(3) 0.0516(17) 0.276(3) 0.042(16) Uiso 1 1 d D . .
H21W H 1.0363(17) -0.234(2) 1.043(4) 0.050 Uiso 1 1 d D . .
H22W H 1.132(3) -0.2461(19) 1.038(4) 0.050 Uiso 1 1 d D . .

loop_
_atom_site_aniso_label
_atom_site_aniso_U_11
_atom_site_aniso_U_22
_atom_site_aniso_U_33
_atom_site_aniso_U_23
_atom_site_aniso_U_13
_atom_site_aniso_U_12
Cu1 0.0166(2) 0.0163(2) 0.0180(2) 0.00208(18) 0.00334(17) 0.00057(17)
Cu2 0.0179(2) 0.0203(2) 0.0189(2) -0.00041(18) 0.00417(17) -0.00169(18)
O1 0.0328(17) 0.0396(18) 0.0289(16) 0.0054(14) 0.0070(13) -0.0126(14)
O2 0.0219(14) 0.0187(13) 0.0220(14) 0.0016(11) 0.0067(11) 0.0001(10)
O3 0.0193(13) 0.0197(13) 0.0216(14) 0.0040(11) 0.0057(10) 0.0010(10)
N1 0.0239(17) 0.0267(18) 0.0201(17) -0.0031(14) 0.0061(13) -0.0030(14)
N2 0.031(2) 0.045(2) 0.0237(19) 0.0056(17) 0.0039(16) -0.0099(18)
N3 0.0244(17) 0.0192(16) 0.0241(17) 0.0059(13) 0.0052(13) -0.0005(13)
N4 0.0202(16) 0.0185(16) 0.0204(16) 0.0016(13) 0.0043(13) 0.0008(12)
N5 0.0205(16) 0.0276(18) 0.0187(16) 0.0023(14) 0.0035(13) -0.0017(13)
N6 0.0197(16) 0.0249(17) 0.0185(16) 0.0001(13) 0.0032(13) -0.0034(13)
N7 0.0147(15) 0.0186(16) 0.0219(17) -0.0004(13) 0.0012(12) 0.0000(12)
N8 0.0226(17) 0.0114(16) 0.0220(17) 0.0032(13) 0.0037(13) 0.0018(13)
N9 0.0208(16) 0.0208(16) 0.0196(16) 0.0017(13) 0.0023(13) 0.0015(13)
C1 0.034(2) 0.035(2) 0.023(2) -0.0006(19) 0.0012(18) -0.011(2)
C2 0.047(3) 0.047(3) 0.021(2) -0.002(2) 0.007(2) -0.020(2)
C3 0.030(2) 0.042(3) 0.023(2) 0.0113(19) -0.0013(18) -0.0086(19)
C4 0.029(2) 0.042(3) 0.036(3) 0.023(2) 0.0047(19) 0.003(2)
C5 0.030(2) 0.022(2) 0.039(3) 0.0121(19) 0.0101(19) 0.0028(18)
C6 0.028(2) 0.018(2) 0.039(3) 0.0063(18) 0.0111(19) 0.0054(17)
C7 0.024(2) 0.019(2) 0.032(2) 0.0018(17) 0.0083(18) 0.0008(16)
C8 0.0224(19) 0.0205(19) 0.0160(18) 0.0054(15) 0.0006(15) 0.0016(15)
C9 0.032(2) 0.020(2) 0.022(2) 0.0007(16) 0.0104(18) -0.0026(16)
C10 0.032(2) 0.019(2) 0.024(2) -0.0009(17) 0.0070(18) 0.0012(17)
C11 0.030(2) 0.029(2) 0.037(3) -0.007(2) 0.014(2) -0.0017(18)
C12 0.026(2) 0.035(2) 0.021(2) 0.0001(17) 0.0071(16) 0.0004(18)
C13 0.037(3) 0.042(3) 0.040(3) -0.012(2) 0.018(2) -0.001(2)
C14 0.026(2) 0.057(3) 0.041(3) -0.003(2) 0.015(2) -0.003(2)
C15 0.030(2) 0.045(3) 0.025(2) 0.006(2) 0.0061(18) -0.009(2)
C16 0.029(2) 0.031(2) 0.024(2) 0.0050(18) 0.0008(17) -0.0034(18)
C17 0.033(2) 0.020(2) 0.037(3) -0.0022(18) 0.011(2) -0.0050(18)
C18 0.025(2) 0.026(2) 0.026(2) -0.0015(16) 0.0072(16) -0.0066(16)
C19 0.031(2) 0.036(3) 0.033(2) -0.013(2) 0.0105(19) -0.015(2)
C20 0.031(2) 0.062(3) 0.020(2) -0.010(2) 0.0042(19) -0.021(2)
C21 0.019(2) 0.050(3) 0.023(2) 0.004(2) 0.0018(16) -0.0066(19)
C22 0.0166(19) 0.034(2) 0.0196(19) 0.0039(17) 0.0060(15) -0.0021(16)
C25 0.0219(19) 0.0153(17) 0.0178(18) -0.0030(14) 0.0035(14) 0.0011(14)
C24 0.024(2) 0.0155(19) 0.025(2) 0.0023(16) 0.0064(16) -0.0007(15)
C23 0.0160(18) 0.0180(19) 0.028(2) -0.0002(16) 0.0056(16) -0.0022(14)
C28 0.0141(19) 0.031(2) 0.028(2) -0.0003(18) 0.0024(16) -0.0001(16)
C29 0.0171(18) 0.026(2) 0.0199(19) -0.0017(16) 0.0000(14) 0.0010(15)
C30 0.019(2) 0.033(2) 0.029(2) -0.0029(18) 0.0020(17) 0.0033(17)
C31 0.026(2) 0.038(3) 0.030(2) -0.0064(19) -0.0024(18) 0.0112(19)
C32 0.037(3) 0.023(2) 0.032(2) 0.0034(18) -0.0025(19) 0.0091(18)
C33 0.025(2) 0.025(2) 0.025(2) 0.0001(17) 0.0016(17) 0.0020(16)
C26 0.022(2) 0.0205(19) 0.019(2) 0.0010(15) 0.0046(15) 0.0019(15)
C27 0.019(2) 0.0207(19) 0.0196(19) 0.0015(15) 0.0062(16) -0.0001(15)
O1W 0.0367(18) 0.0279(17) 0.0240(16) -0.0001(14) 0.0033(13) 0.0002(14)
Cl1 0.0342(6) 0.0219(5) 0.0290(5) -0.0061(4) 0.0027(4) 0.0039(4)
Cl2 0.0231(5) 0.0359(6) 0.0482(7) 0.0059(5) -0.0013(5) 0.0018(4)
Cl3 0.0373(6) 0.0400(6) 0.0261(5) 0.0049(5) 0.0040(4) -0.0077(5)
O2W 0.0335(18) 0.0210(16) 0.052(2) 0.0044(14) 0.0075(16) 0.0059(13)
O3W 0.045(2) 0.071(3) 0.062(2) 0.029(2) 0.0256(18) 0.0062(19)
O4W 0.081(3) 0.083(3) 0.080(3) -0.023(3) 0.020(3) 0.021(3)

loop_
_atom_type_symbol
_atom_type_description
_atom_type_scat_dispersion_real
_atom_type_scat_dispersion_imag
_atom_type_scat_source
C C 0.0033 0.0016 'International Tables Vol C Tables 4.2.6.8 and 6.1.1.4'
H H 0.0000 0.0000 'International Tables Vol C Tables 4.2.6.8 and 6.1.1.4'
N N 0.0061 0.0033 'International Tables Vol C Tables 4.2.6.8 and 6.1.1.4'
O O 0.0106 0.0060 'International Tables Vol C Tables 4.2.6.8 and 6.1.1.4'
Cu Cu 0.3201 1.2651 'International Tables Vol C Tables 4.2.6.8 and 6.1.1.4'
Cl Cl 0.1484 0.1585 'International Tables Vol C Tables 4.2.6.8 and 6.1.1.4'

loop_
_geom_angle_atom_site_label_1
_geom_angle_atom_site_label_2
_geom_angle_atom_site_label_3
_geom_angle
_geom_angle_site_symmetry_1
_geom_angle_site_symmetry_3
_geom_angle_publ_flag
O2 Cu1 O3 92.01(11) . . ?
O2 Cu1 N9 92.95(12) . . ?
O3 Cu1 N9 171.74(12) . . ?
O2 Cu1 N7 168.39(12) . . ?
O3 Cu1 N7 90.09(11) . . ?
N9 Cu1 N7 83.76(12) . . ?
O2 Cu1 O1W 98.60(11) . . ?
O3 Cu1 O1W 99.87(11) . . ?
N9 Cu1 O1W 85.92(12) . . ?
N7 Cu1 O1W 92.29(12) . . ?
N4 Cu2 N5 175.48(13) . . ?
N4 Cu2 N1 92.89(13) . . ?
N5 Cu2 N1 83.52(13) . . ?
N4 Cu2 N6 91.12(12) . . ?
N5 Cu2 N6 89.16(13) . . ?
N1 Cu2 N6 130.52(13) . . ?
N4 Cu2 N3 83.31(12) . . ?
N5 Cu2 N3 101.16(12) . . ?
N1 Cu2 N3 151.09(13) . . ?
N6 Cu2 N3 78.32(12) . . ?
C8 O2 Cu1 135.1(2) . . ?
C25 O3 Cu1 133.5(2) . . ?
C1 N1 C11 110.8(3) . . ?
C1 N1 C10 109.9(3) . . ?
C11 N1 C10 106.8(3) . . ?
C1 N1 Cu2 114.6(3) . . ?
C11 N1 Cu2 107.7(2) . . ?
C10 N1 Cu2 106.7(2) . . ?
C3 N2 C2 124.8(4) . . ?
C6 N3 C17 108.8(3) . . ?
C6 N3 C5 110.2(3) . . ?
C17 N3 C5 106.0(3) . . ?
C6 N3 Cu2 99.5(2) . . ?
C17 N3 Cu2 107.9(2) . . ?
C5 N3 Cu2 123.8(3) . . ?
C8 N4 C7 116.8(3) . . ?
C8 N4 Cu2 130.1(3) . . ?
C7 N4 Cu2 112.2(2) . . ?
C12 N5 C16 118.3(4) . . ?
C12 N5 Cu2 115.3(3) . . ?
C16 N5 Cu2 126.1(3) . . ?
C18 N6 C22 119.4(3) . . ?
C18 N6 Cu2 118.1(3) . . ?
C22 N6 Cu2 122.3(3) . . ?
C27 N7 C28 110.1(3) . . ?
C27 N7 C23 111.0(3) . . ?
C28 N7 C23 107.8(3) . . ?
C27 N7 Cu1 114.5(2) . . ?
C28 N7 Cu1 103.5(2) . . ?
C23 N7 Cu1 109.5(2) . . ?
C25 N8 C26 122.3(3) . . ?
C33 N9 C29 119.4(3) . . ?
C33 N9 Cu1 127.7(3) . . ?
C29 N9 Cu1 112.7(3) . . ?
N1 C1 C2 113.3(4) . . ?
N2 C2 C1 109.3(4) . . ?
O1 C3 N2 122.5(5) . . ?
O1 C3 C4 122.2(4) . . ?
N2 C3 C4 115.1(4) . . ?
C3 C4 C5 112.2(4) . . ?
N3 C5 C4 115.8(4) . . ?
N3 C6 C7 111.2(3) . . ?
N4 C7 C6 108.2(3) . . ?
O2 C8 N4 122.3(3) . . ?
O2 C8 C9 117.7(3) . . ?
N4 C8 C9 119.9(3) . . ?
C10 C9 C8 118.5(3) . . ?
N1 C10 C9 115.4(3) . . ?
N1 C11 C12 112.5(3) . . ?
N5 C12 C13 121.6(4) . . ?
N5 C12 C11 116.6(4) . . ?
C13 C12 C11 121.6(4) . . ?
C12 C13 C14 119.3(5) . . ?
C15 C14 C13 118.5(4) . . ?
C16 C15 C14 119.3(4) . . ?
N5 C16 C15 122.9(4) . . ?
N3 C17 C18 115.3(3) . . ?
N6 C18 C19 121.1(4) . . ?
N6 C18 C17 118.2(4) . . ?
C19 C18 C17 120.5(4) . . ?
C20 C19 C18 119.3(4) . . ?
C19 C20 C21 119.4(4) . . ?
C22 C21 C20 118.5(4) . . ?
N6 C22 C21 122.1(4) . . ?
O3 C25 N8 119.9(3) . . ?
O3 C25 C24 123.1(3) . . ?
N8 C25 C24 117.0(3) . . ?
C25 C24 C23 114.9(3) . . ?
N7 C23 C24 114.9(3) . . ?
C29 C28 N7 110.2(3) . . ?
N9 C29 C30 121.5(4) . . ?
N9 C29 C28 115.4(3) . . ?
C30 C29 C28 123.1(4) . . ?
C31 C30 C29 118.9(4) . . ?
C30 C31 C32 119.0(4) . . ?
C33 C32 C31 119.7(4) . . ?
N9 C33 C32 121.6(4) . . ?
N8 C26 C27 114.3(3) . 3_755 ?
N7 C27 C26 116.5(3) . 3_755 ?

loop_
_geom_bond_atom_site_label_1
_geom_bond_atom_site_label_2
_geom_bond_distance
_geom_bond_site_symmetry_2
_geom_bond_publ_flag
Cu1 O2 1.947(3) . ?
Cu1 O3 1.956(3) . ?
Cu1 N9 1.991(3) . ?
Cu1 N7 2.050(3) . ?
Cu1 O1W 2.385(3) . ?
Cu2 N4 1.969(3) . ?
Cu2 N5 1.997(3) . ?
Cu2 N1 2.080(3) . ?
Cu2 N6 2.134(3) . ?
Cu2 N3 2.316(3) . ?
O1 C3 1.239(5) . ?
O2 C8 1.292(4) . ?
O3 C25 1.260(4) . ?
N1 C1 1.490(5) . ?
N1 C11 1.499(5) . ?
N1 C10 1.502(5) . ?
N2 C3 1.354(6) . ?
N2 C2 1.471(7) . ?
N3 C6 1.493(5) . ?
N3 C17 1.498(5) . ?
N3 C5 1.501(5) . ?
N4 C8 1.308(5) . ?
N4 C7 1.479(5) . ?
N5 C12 1.342(5) . ?
N5 C16 1.353(5) . ?
N6 C18 1.333(5) . ?
N6 C22 1.359(5) . ?
N7 C27 1.497(5) . ?
N7 C28 1.501(5) . ?
N7 C23 1.506(5) . ?
N8 C25 1.333(5) . ?
N8 C26 1.467(5) . ?
N9 C33 1.343(5) . ?
N9 C29 1.351(5) . ?
C1 C2 1.521(6) . ?
C3 C4 1.500(7) . ?
C4 C5 1.541(7) . ?
C6 C7 1.514(6) . ?
C8 C9 1.520(5) . ?
C9 C10 1.517(6) . ?
C11 C12 1.514(6) . ?
C12 C13 1.387(6) . ?
C13 C14 1.390(7) . ?
C14 C15 1.380(7) . ?
C15 C16 1.362(6) . ?
C17 C18 1.510(6) . ?
C18 C19 1.399(6) . ?
C19 C20 1.376(7) . ?
C20 C21 1.390(7) . ?
C21 C22 1.377(6) . ?
C25 C24 1.504(5) . ?
C24 C23 1.535(5) . ?
C28 C29 1.496(6) . ?
C29 C30 1.397(5) . ?
C30 C31 1.382(6) . ?
C31 C32 1.386(7) . ?
C32 C33 1.380(6) . ?
C26 C27 1.536(5) 3_755 ?
Cl1 O14' 1.40(3) . ?
Cl1 O13' 1.403(15) . ?
Cl1 O12 1.407(6) . ?
Cl1 O11 1.421(4) . ?
Cl1 O14 1.448(5) . ?
Cl1 O13 1.453(5) . ?
Cl1 O12' 1.576(17) . ?
Cl2 O21' 1.339(13) . ?
Cl2 O23' 1.382(7) . ?
Cl2 O22' 1.383(11) . ?
Cl2 O24' 1.416(7) . ?
Cl2 O23 1.457(7) . ?
Cl2 O22 1.509(7) . ?
Cl2 O21 1.515(7) . ?
Cl2 O24 1.533(7) . ?
Cl3 O32' 1.317(14) . ?
Cl3 O33 1.349(5) . ?
Cl3 O34 1.432(7) . ?
Cl3 O31 1.439(5) . ?
Cl3 O32 1.468(6) . ?
Cl3 O34' 1.530(14) . ?
Cl3 O33' 1.534(13) . ?
